data_4026672
loop_
_publ_author_name
'Andrzej Rajca'
'Kouichi Shiraishi'
'Przemys\/law J. Boraty\'nski'
'Maren Pink'
'Makoto Miyasaka'
'Suchada Rajca'

_publ_section_title
;
 Oxidation of Annelated Diarylamines: Analysis of Reaction Pathways to
 Nitroxide Diradical and Spirocyclic Products
;
_journal_name_full 'Journal of Organic Chemistry'
_journal_page_first 8447
_journal_page_last 8457
_journal_paper_doi 10.1021/jo2017923
_journal_volume 76
_journal_year 2011
_chemical_formula_moiety 'C32 H38 N2 O2, 1.5 (C H2 Cl2)'
_chemical_formula_sum 'C33.5 H41 Cl3 N2 O2'
_chemical_formula_weight 610.03
_chemical_name_systematic
; 
 ? 
;
_space_group_IT_number 14
_symmetry_cell_setting monoclinic
_symmetry_space_group_name_Hall '-P 2ybc'
_symmetry_space_group_name_H-M 'P 1 21/c 1'
_atom_sites_solution_hydrogens geom
_atom_sites_solution_primary direct
_atom_sites_solution_secondary difmap
_audit_creation_method SHELXL-97
_cell_angle_alpha 90.00
_cell_angle_beta 112.722(4)
_cell_angle_gamma 90.00
_cell_formula_units_Z 8
_cell_length_a 24.920(2)
_cell_length_b 13.8734(17)
_cell_length_c 19.672(2)
_cell_measurement_reflns_used 6358
_cell_measurement_temperature 95(2)
_cell_measurement_theta_max 18.9
_cell_measurement_theta_min 2.2
_cell_volume 6273.3(11)
_computing_cell_refinement 'SAINT (Bruker, 2003)'
_computing_data_collection 'SMART (Bruker, 2001)'
_computing_data_reduction 'SAINT (Bruker, 2003)'
_computing_molecular_graphics 'SHELXTL (Bruker, 2003), XTEL (loc. libr.)'
_computing_publication_material 'SHELXTL (Bruker, 2003)'
_computing_structure_refinement 'SHELXL-97 (Sheldrick, 1997)'
_computing_structure_solution 'SHELXS-97 (Sheldrick, 1990)'
_diffrn_ambient_temperature 95(2)
_diffrn_detector 'CCD area detector'
_diffrn_detector_area_resol_mean 44.52
_diffrn_detector_type 'Bruker SMART 6000'
_diffrn_measured_fraction_theta_full 0.999
_diffrn_measured_fraction_theta_max 0.999
_diffrn_measurement_details '0.5 degree frames measured for 1 seconds each'
_diffrn_measurement_device 'three-circle goniometer with fixed chi'
_diffrn_measurement_device_type 'Bruker Platform goniometer'
_diffrn_measurement_method 'omega and phi scans'
_diffrn_radiation_monochromator 'diamond 1 1 1'
_diffrn_radiation_source synchrotron
_diffrn_radiation_type synchrotron
_diffrn_radiation_wavelength 0.49595
_diffrn_reflns_av_R_equivalents 0.0727
_diffrn_reflns_av_sigmaI/netI 0.0404
_diffrn_reflns_limit_h_max 32
_diffrn_reflns_limit_h_min -32
_diffrn_reflns_limit_k_max 17
_diffrn_reflns_limit_k_min -18
_diffrn_reflns_limit_l_max 25
_diffrn_reflns_limit_l_min -25
_diffrn_reflns_number 116495
_diffrn_reflns_theta_full 19.03
_diffrn_reflns_theta_max 19.03
_diffrn_reflns_theta_min 1.20
_exptl_absorpt_coefficient_mu 0.173
_exptl_absorpt_correction_T_max 0.9991
_exptl_absorpt_correction_T_min 0.9974
_exptl_absorpt_correction_type multi-scan
_exptl_absorpt_process_details 'SADABS, R. Blessing; 1995'
_exptl_crystal_colour yellow
_exptl_crystal_density_diffrn 1.292
_exptl_crystal_description block
_exptl_crystal_F_000 2584
_exptl_crystal_size_max 0.015
_exptl_crystal_size_mid 0.011
_exptl_crystal_size_min 0.005
_refine_diff_density_max 1.378
_refine_diff_density_min -1.123
_refine_diff_density_rms 0.074
_refine_ls_extinction_method none
_refine_ls_goodness_of_fit_ref 1.043
_refine_ls_hydrogen_treatment constr
_refine_ls_matrix_type full
_refine_ls_number_parameters 776
_refine_ls_number_reflns 14907
_refine_ls_number_restraints 19
_refine_ls_restrained_S_all 1.078
_refine_ls_R_factor_all 0.0765
_refine_ls_R_factor_gt 0.0546
_refine_ls_shift/su_max 0.000
_refine_ls_shift/su_mean 0.000
_refine_ls_structure_factor_coef Fsqd
_refine_ls_weighting_details 'calc w=1/[\s^2^(Fo^2^)+(0.0699P)^2^+6.4808P] where P=(Fo^2^+2Fc^2^)/3'
_refine_ls_weighting_scheme calc
_refine_ls_wR_factor_gt 0.1353
_refine_ls_wR_factor_ref 0.1470
_reflns_number_gt 11401
_reflns_number_total 14907
_reflns_threshold_expression >2sigma(I)
_cod_data_source_file jo2017923_si_002.cif
_cod_data_source_block 05503
_cod_original_cell_volume 6273.3(12)
_cod_original_formula_sum 'C33.50 H41 Cl3 N2 O2'
_cod_database_code 4026672

loop_
_symmetry_equiv_pos_as_xyz
'x, y, z'
'-x, y+1/2, -z+1/2'
'-x, -y, -z'
'x, -y-1/2, z-1/2'

loop_
_atom_site_label
_atom_site_type_symbol
_atom_site_fract_x
_atom_site_fract_y
_atom_site_fract_z
_atom_site_U_iso_or_equiv
_atom_site_adp_type
_atom_site_occupancy
_atom_site_symmetry_multiplicity
_atom_site_calc_flag
_atom_site_refinement_flags
_atom_site_disorder_assembly
_atom_site_disorder_group
O1A O 0.12038(6) 0.30041(10) 0.10494(7) 0.0113(3) Uani 1 1 d . . .
H1OA H 0.1499 0.2650 0.1156 0.041(9) Uiso 1 1 calc R . .
O2A O 0.22544(6) 0.22877(10) 0.33400(8) 0.0127(3) Uani 1 1 d . . .
N1A N 0.10896(7) 0.23552(12) 0.24883(9) 0.0098(3) Uani 1 1 d . . .
N2A N 0.29327(7) 0.38161(12) 0.34235(9) 0.0097(3) Uani 1 1 d . . .
C1A C 0.05020(8) 0.23549(14) 0.20038(10) 0.0090(4) Uani 1 1 d . . .
C2A C 0.01618(9) 0.15724(15) 0.20428(11) 0.0126(4) Uani 1 1 d . . .
H2A H 0.0331 0.1071 0.2388 0.015 Uiso 1 1 calc R . .
C3A C -0.04165(9) 0.15265(15) 0.15825(11) 0.0127(4) Uani 1 1 d . . .
H3A H -0.0641 0.0986 0.1609 0.015 Uiso 1 1 calc R . .
C4A C -0.06794(8) 0.22622(15) 0.10758(10) 0.0107(4) Uani 1 1 d . . .
C5A C -0.03369(8) 0.30538(14) 0.10607(10) 0.0098(4) Uani 1 1 d . . .
H5A H -0.0511 0.3568 0.0731 0.012 Uiso 1 1 calc R . .
C6A C 0.02521(8) 0.31138(14) 0.15139(10) 0.0084(4) Uani 1 1 d . . .
C7A C 0.06341(8) 0.39778(14) 0.15257(10) 0.0093(4) Uani 1 1 d . . .
C8A C 0.12534(8) 0.35789(14) 0.16771(10) 0.0090(4) Uani 1 1 d . . .
C9A C 0.16822(8) 0.43712(14) 0.17502(10) 0.0094(4) Uani 1 1 d . . .
H9A H 0.1567 0.4843 0.1371 0.011 Uiso 1 1 calc R . .
C10A C 0.22089(8) 0.44890(14) 0.22898(10) 0.0087(4) Uani 1 1 d . . .
C11A C 0.26046(8) 0.53095(15) 0.22498(11) 0.0111(4) Uani 1 1 d . . .
C12A C 0.31824(8) 0.53040(14) 0.29177(10) 0.0093(4) Uani 1 1 d . . .
C13A C 0.36016(8) 0.60029(14) 0.29920(11) 0.0110(4) Uani 1 1 d . . .
H13A H 0.3518 0.6486 0.2623 0.013 Uiso 1 1 calc R . .
C14A C 0.41402(8) 0.60262(15) 0.35839(11) 0.0103(4) Uani 1 1 d . . .
C15A C 0.42488(9) 0.53037(16) 0.41151(12) 0.0167(4) Uani 1 1 d . . .
H15A H 0.4609 0.5301 0.4529 0.020 Uiso 1 1 calc R . .
C16A C 0.38444(9) 0.45922(16) 0.40527(11) 0.0158(4) Uani 1 1 d . . .
H16A H 0.3930 0.4107 0.4420 0.019 Uiso 1 1 calc R . .
C17A C 0.33105(8) 0.45827(14) 0.34507(10) 0.0094(4) Uani 1 1 d . . .
C18A C 0.24258(8) 0.37957(14) 0.28918(10) 0.0079(3) Uani 1 1 d . . .
C19A C 0.20549(8) 0.29446(14) 0.29034(10) 0.0086(4) Uani 1 1 d . . .
C20A C 0.14380(8) 0.29405(14) 0.23571(10) 0.0083(4) Uani 1 1 d . . .
C21A C -0.13239(9) 0.21702(16) 0.05653(11) 0.0136(4) Uani 1 1 d . . .
C22A C -0.16944(9) 0.2174(2) 0.10373(13) 0.0241(5) Uani 1 1 d . . .
H22A H -0.1643 0.2789 0.1299 0.036 Uiso 1 1 calc R . .
H22B H -0.1570 0.1645 0.1395 0.036 Uiso 1 1 calc R . .
H22C H -0.2105 0.2089 0.0718 0.036 Uiso 1 1 calc R . .
C23A C -0.14188(10) 0.12175(18) 0.01400(13) 0.0230(5) Uani 1 1 d . . .
H23A H -0.1186 0.1215 -0.0164 0.034 Uiso 1 1 calc R . .
H23B H -0.1831 0.1150 -0.0178 0.034 Uiso 1 1 calc R . .
H23C H -0.1299 0.0679 0.0489 0.034 Uiso 1 1 calc R . .
C24A C -0.15284(10) 0.29885(19) -0.00010(13) 0.0236(5) Uani 1 1 d . . .
H24A H -0.1298 0.2985 -0.0307 0.035 Uiso 1 1 calc R . .
H24B H -0.1478 0.3608 0.0256 0.035 Uiso 1 1 calc R . .
H24C H -0.1940 0.2896 -0.0314 0.035 Uiso 1 1 calc R . .
C25A C 0.06615(9) 0.46555(15) 0.21597(11) 0.0131(4) Uani 1 1 d . . .
H25A H 0.0270 0.4896 0.2071 0.020 Uiso 1 1 calc R . .
H25B H 0.0919 0.5200 0.2184 0.020 Uiso 1 1 calc R . .
H25C H 0.0813 0.4301 0.2627 0.020 Uiso 1 1 calc R . .
C26A C 0.03964(9) 0.45316(15) 0.07982(11) 0.0134(4) Uani 1 1 d . . .
H26A H 0.0013 0.4798 0.0723 0.020 Uiso 1 1 calc R . .
H26B H 0.0360 0.4094 0.0392 0.020 Uiso 1 1 calc R . .
H26C H 0.0663 0.5058 0.0813 0.020 Uiso 1 1 calc R . .
C27A C 0.27295(10) 0.51895(18) 0.15459(12) 0.0201(5) Uani 1 1 d . . .
H27A H 0.2935 0.4580 0.1570 0.030 Uiso 1 1 calc R . .
H27B H 0.2971 0.5726 0.1506 0.030 Uiso 1 1 calc R . .
H27C H 0.2362 0.5186 0.1114 0.030 Uiso 1 1 calc R . .
C28A C 0.22951(10) 0.62732(16) 0.22312(14) 0.0221(5) Uani 1 1 d . . .
H28A H 0.2226 0.6347 0.2686 0.033 Uiso 1 1 calc R . .
H28B H 0.1922 0.6282 0.1807 0.033 Uiso 1 1 calc R . .
H28C H 0.2539 0.6804 0.2189 0.033 Uiso 1 1 calc R . .
C29A C 0.45938(8) 0.67897(15) 0.36091(11) 0.0114(4) Uani 1 1 d . . .
C30A C 0.43259(9) 0.78029(16) 0.34685(13) 0.0187(4) Uani 1 1 d . . .
H30A H 0.4183 0.7965 0.3854 0.028 Uiso 1 1 calc R . .
H30B H 0.4002 0.7819 0.2986 0.028 Uiso 1 1 calc R . .
H30C H 0.4622 0.8272 0.3476 0.028 Uiso 1 1 calc R . .
C31A C 0.48190(10) 0.65587(17) 0.30033(12) 0.0187(4) Uani 1 1 d . . .
H31A H 0.5006 0.5924 0.3096 0.028 Uiso 1 1 calc R . .
H31B H 0.5102 0.7049 0.3004 0.028 Uiso 1 1 calc R . .
H31C H 0.4493 0.6556 0.2523 0.028 Uiso 1 1 calc R . .
C32A C 0.51122(10) 0.67928(19) 0.43538(12) 0.0227(5) Uani 1 1 d . . .
H32A H 0.5316 0.6174 0.4425 0.034 Uiso 1 1 calc R . .
H32B H 0.4972 0.6892 0.4751 0.034 Uiso 1 1 calc R . .
H32C H 0.5379 0.7315 0.4361 0.034 Uiso 1 1 calc R . .
O1B O 0.36269(6) 0.20535(11) 0.39365(7) 0.0117(3) Uani 1 1 d . . .
H1OB H 0.3336 0.2420 0.3805 0.031(8) Uiso 1 1 calc R . .
O2B O 0.26729(6) 0.27878(11) 0.15829(8) 0.0141(3) Uani 1 1 d . . .
N1B N 0.37934(7) 0.28579(12) 0.25593(9) 0.0107(3) Uani 1 1 d . . .
N2B N 0.19629(7) 0.13165(12) 0.15744(9) 0.0101(3) Uani 1 1 d . . .
C1B C 0.43751(8) 0.28823(15) 0.30646(11) 0.0113(4) Uani 1 1 d . . .
C2B C 0.46999(9) 0.36954(16) 0.30582(12) 0.0157(4) Uani 1 1 d . . .
H2B H 0.4517 0.4227 0.2752 0.019 Uiso 1 1 calc R . .
C3B C 0.52884(9) 0.37357(16) 0.34961(12) 0.0157(4) Uani 1 1 d . . .
H3B H 0.5503 0.4303 0.3497 0.019 Uiso 1 1 calc R . .
C4B C 0.55705(8) 0.29537(15) 0.39354(11) 0.0113(4) Uani 1 1 d . . .
C5B C 0.52332(8) 0.21429(15) 0.39379(11) 0.0108(4) Uani 1 1 d . . .
H5B H 0.5419 0.1605 0.4234 0.013 Uiso 1 1 calc R . .
C6B C 0.46394(8) 0.20993(14) 0.35236(10) 0.0094(4) Uani 1 1 d . . .
C7B C 0.42754(8) 0.12056(14) 0.35019(11) 0.0099(4) Uani 1 1 d . . .
C8B C 0.36331(8) 0.15334(14) 0.33062(10) 0.0096(4) Uani 1 1 d . . .
C9B C 0.32424(8) 0.06654(14) 0.31583(10) 0.0100(4) Uani 1 1 d . . .
H9B H 0.3355 0.0175 0.3523 0.012 Uiso 1 1 calc R . .
C10B C 0.27519(8) 0.05114(14) 0.25646(10) 0.0089(4) Uani 1 1 d . . .
C11B C 0.24454(8) -0.04672(14) 0.23766(10) 0.0092(4) Uani 1 1 d . . .
C12B C 0.17957(8) -0.03279(14) 0.19344(10) 0.0088(4) Uani 1 1 d . . .
C13B C 0.13939(8) -0.10679(14) 0.18439(10) 0.0101(4) Uani 1 1 d . . .
H13B H 0.1528 -0.1664 0.2089 0.012 Uiso 1 1 calc R . .
C14B C 0.08032(8) -0.09649(15) 0.14067(10) 0.0097(4) Uani 1 1 d . . .
C15B C 0.06164(8) -0.00845(15) 0.10534(11) 0.0124(4) Uani 1 1 d . . .
H15B H 0.0215 0.0010 0.0764 0.015 Uiso 1 1 calc R . .
C16B C 0.10048(9) 0.06537(15) 0.11172(11) 0.0130(4) Uani 1 1 d . . .
H16B H 0.0870 0.1244 0.0865 0.016 Uiso 1 1 calc R . .
C17B C 0.15984(8) 0.05353(14) 0.15531(10) 0.0099(4) Uani 1 1 d . . .
C18B C 0.24977(8) 0.12878(14) 0.20372(10) 0.0087(4) Uani 1 1 d . . .
C19B C 0.28586(8) 0.21601(14) 0.20458(10) 0.0093(4) Uani 1 1 d . . .
C20B C 0.34581(8) 0.22078(14) 0.26419(10) 0.0091(4) Uani 1 1 d . . .
C21B C 0.62320(8) 0.29360(15) 0.43700(11) 0.0121(4) Uani 1 1 d . . .
C22B C 0.64999(9) 0.22883(17) 0.39490(12) 0.0186(4) Uani 1 1 d . . .
H22D H 0.6922 0.2252 0.4221 0.028 Uiso 1 1 calc R . .
H22E H 0.6416 0.2560 0.3459 0.028 Uiso 1 1 calc R . .
H22F H 0.6332 0.1640 0.3899 0.028 Uiso 1 1 calc R . .
C23B C 0.65003(9) 0.39446(17) 0.44434(13) 0.0194(5) Uani 1 1 d . . .
H23D H 0.6329 0.4367 0.4705 0.029 Uiso 1 1 calc R . .
H23E H 0.6422 0.4208 0.3952 0.029 Uiso 1 1 calc R . .
H23F H 0.6922 0.3903 0.4721 0.029 Uiso 1 1 calc R . .
C24B C 0.63885(9) 0.25318(18) 0.51485(12) 0.0193(5) Uani 1 1 d . . .
H24D H 0.6218 0.2941 0.5418 0.029 Uiso 1 1 calc R . .
H24E H 0.6812 0.2521 0.5408 0.029 Uiso 1 1 calc R . .
H24F H 0.6235 0.1875 0.5117 0.029 Uiso 1 1 calc R . .
C25B C 0.43047(9) 0.05298(15) 0.28934(11) 0.0138(4) Uani 1 1 d . . .
H25D H 0.4712 0.0372 0.2994 0.021 Uiso 1 1 calc R . .
H25E H 0.4132 0.0852 0.2414 0.021 Uiso 1 1 calc R . .
H25F H 0.4089 -0.0064 0.2885 0.021 Uiso 1 1 calc R . .
C26B C 0.45064(9) 0.06792(16) 0.42472(11) 0.0139(4) Uani 1 1 d . . .
H26D H 0.4896 0.0427 0.4344 0.021 Uiso 1 1 calc R . .
H26E H 0.4245 0.0145 0.4234 0.021 Uiso 1 1 calc R . .
H26F H 0.4525 0.1130 0.4639 0.021 Uiso 1 1 calc R . .
C27B C 0.26978(9) -0.09691(16) 0.18626(12) 0.0147(4) Uani 1 1 d . . .
H27D H 0.2640 -0.0555 0.1436 0.022 Uiso 1 1 calc R . .
H27E H 0.2499 -0.1585 0.1694 0.022 Uiso 1 1 calc R . .
H27F H 0.3115 -0.1085 0.2132 0.022 Uiso 1 1 calc R . .
C28B C 0.25645(9) -0.10837(16) 0.30682(11) 0.0151(4) Uani 1 1 d . . .
H28D H 0.2421 -0.0747 0.3403 0.023 Uiso 1 1 calc R . .
H28E H 0.2984 -0.1193 0.3317 0.023 Uiso 1 1 calc R . .
H28F H 0.2364 -0.1704 0.2926 0.023 Uiso 1 1 calc R . .
C29B C 0.03597(8) -0.17692(15) 0.13174(11) 0.0106(4) Uani 1 1 d . . .
C30B C 0.06403(10) -0.27178(17) 0.16763(15) 0.0250(5) Uani 1 1 d . . .
H30D H 0.0916 -0.2931 0.1462 0.038 Uiso 1 1 calc R . .
H30E H 0.0338 -0.3208 0.1589 0.038 Uiso 1 1 calc R . .
H30F H 0.0847 -0.2621 0.2208 0.038 Uiso 1 1 calc R . .
C31B C -0.00546(11) -0.14496(19) 0.16800(16) 0.0293(6) Uani 1 1 d . . .
H31D H -0.0250 -0.0852 0.1449 0.044 Uiso 1 1 calc R . .
H31E H 0.0167 -0.1338 0.2207 0.044 Uiso 1 1 calc R . .
H31F H -0.0346 -0.1954 0.1617 0.044 Uiso 1 1 calc R . .
C32B C 0.00186(12) -0.1964(2) 0.05011(13) 0.0307(6) Uani 1 1 d . . .
H32D H 0.0287 -0.2168 0.0273 0.046 Uiso 1 1 calc R . .
H32E H -0.0183 -0.1374 0.0261 0.046 Uiso 1 1 calc R . .
H32F H -0.0267 -0.2474 0.0444 0.046 Uiso 1 1 calc R . .
Cl1 Cl 0.41992(3) 0.06132(6) 0.60814(4) 0.03430(16) Uani 1 1 d . . .
Cl2 Cl 0.30626(3) 0.02101(7) 0.49618(4) 0.0478(2) Uani 1 1 d . . .
C1S C 0.35306(11) 0.1115(2) 0.55064(16) 0.0310(6) Uani 1 1 d . . .
H1S1 H 0.3597 0.1607 0.5183 0.037 Uiso 1 1 calc R . .
H1S2 H 0.3346 0.1436 0.5811 0.037 Uiso 1 1 calc R . .
Cl3 Cl 0.11376(3) -0.01717(5) 0.34164(4) 0.03227(15) Uani 1 1 d . . .
Cl4 Cl 0.13408(4) 0.10993(6) 0.46759(4) 0.04106(19) Uani 1 1 d . . .
C2S C 0.15079(10) 0.08595(19) 0.38963(12) 0.0230(5) Uani 1 1 d . . .
H2S1 H 0.1398 0.1423 0.3562 0.028 Uiso 1 1 calc R . .
H2S2 H 0.1932 0.0760 0.4056 0.028 Uiso 1 1 calc R . .
Cl5 Cl 0.70034(14) 0.62670(16) 0.45780(12) 0.0691(8) Uani 0.685(4) 1 d PDU A 1
Cl6 Cl 0.82446(14) 0.62752(17) 0.55957(11) 0.0798(9) Uani 0.685(4) 1 d PDU A 1
C3S C 0.75827(19) 0.6928(3) 0.50406(17) 0.0329(9) Uani 0.685(4) 1 d PDU A 1
H3S1 H 0.7481 0.7365 0.5371 0.040 Uiso 0.685(4) 1 calc PR A 1
H3S2 H 0.7670 0.7335 0.4683 0.040 Uiso 0.685(4) 1 calc PR A 1
Cl5D Cl 0.66887(18) 0.6445(2) 0.4347(2) 0.0415(8) Uani 0.315(4) 1 d PDU A 2
Cl6D Cl 0.7876(2) 0.5861(3) 0.5311(2) 0.0576(11) Uani 0.315(4) 1 d PDU A 2
C3D C 0.7236(5) 0.5856(10) 0.4745(8) 0.0691(8) Uani 0.315(4) 1 d PDU A 2
H3D1 H 0.7287 0.5549 0.4319 0.083 Uiso 0.315(4) 1 calc PR A 2
H3D2 H 0.7074 0.5336 0.4954 0.083 Uiso 0.315(4) 1 calc PR A 2

loop_
_atom_site_aniso_label
_atom_site_aniso_U_11
_atom_site_aniso_U_22
_atom_site_aniso_U_33
_atom_site_aniso_U_23
_atom_site_aniso_U_13
_atom_site_aniso_U_12
O1A 0.0119(7) 0.0121(7) 0.0089(6) 0.0006(5) 0.0029(5) 0.0019(6)
O2A 0.0094(6) 0.0112(7) 0.0147(7) 0.0064(6) 0.0013(5) 0.0015(5)
N1A 0.0083(8) 0.0096(8) 0.0105(7) 0.0024(6) 0.0026(6) 0.0011(6)
N2A 0.0084(7) 0.0105(8) 0.0095(7) 0.0025(6) 0.0026(6) 0.0000(6)
C1A 0.0080(9) 0.0093(9) 0.0093(8) 0.0007(7) 0.0027(7) 0.0009(7)
C2A 0.0118(9) 0.0108(10) 0.0153(9) 0.0027(7) 0.0053(8) -0.0002(7)
C3A 0.0107(9) 0.0122(10) 0.0162(9) 0.0001(8) 0.0061(8) -0.0031(7)
C4A 0.0075(9) 0.0147(10) 0.0097(9) -0.0033(7) 0.0032(7) -0.0021(7)
C5A 0.0086(9) 0.0104(9) 0.0092(8) -0.0004(7) 0.0020(7) 0.0013(7)
C6A 0.0082(8) 0.0084(9) 0.0092(8) -0.0008(7) 0.0040(7) 0.0001(7)
C7A 0.0070(8) 0.0086(9) 0.0101(8) 0.0020(7) 0.0006(7) 0.0001(7)
C8A 0.0090(9) 0.0091(9) 0.0076(8) 0.0033(7) 0.0017(7) 0.0013(7)
C9A 0.0082(9) 0.0092(9) 0.0095(8) 0.0050(7) 0.0020(7) 0.0016(7)
C10A 0.0082(8) 0.0076(9) 0.0103(8) 0.0015(7) 0.0036(7) 0.0004(7)
C11A 0.0091(9) 0.0098(9) 0.0113(9) 0.0048(7) 0.0007(7) -0.0010(7)
C12A 0.0068(8) 0.0105(9) 0.0098(8) 0.0014(7) 0.0024(7) 0.0008(7)
C13A 0.0102(9) 0.0094(9) 0.0123(9) 0.0037(7) 0.0033(7) 0.0002(7)
C14A 0.0084(9) 0.0107(9) 0.0118(9) -0.0007(7) 0.0040(7) -0.0002(7)
C15A 0.0096(9) 0.0194(11) 0.0152(10) 0.0055(8) -0.0017(8) -0.0016(8)
C16A 0.0117(9) 0.0170(11) 0.0128(9) 0.0069(8) -0.0018(8) -0.0021(8)
C17A 0.0077(8) 0.0089(9) 0.0101(8) 0.0014(7) 0.0017(7) 0.0000(7)
C18A 0.0081(8) 0.0078(9) 0.0087(8) 0.0021(7) 0.0044(7) 0.0020(7)
C19A 0.0070(8) 0.0100(9) 0.0083(8) 0.0009(7) 0.0026(7) 0.0014(7)
C20A 0.0081(8) 0.0090(9) 0.0070(8) 0.0016(7) 0.0022(7) 0.0025(7)
C21A 0.0083(9) 0.0170(10) 0.0129(9) -0.0025(8) 0.0011(7) -0.0036(8)
C22A 0.0089(10) 0.0386(15) 0.0246(11) -0.0041(10) 0.0062(9) -0.0034(9)
C23A 0.0193(11) 0.0255(13) 0.0188(11) -0.0077(9) 0.0015(9) -0.0101(9)
C24A 0.0114(10) 0.0285(13) 0.0217(11) 0.0039(10) -0.0038(9) -0.0025(9)
C25A 0.0133(9) 0.0108(10) 0.0149(9) -0.0009(8) 0.0051(8) 0.0000(8)
C26A 0.0111(9) 0.0118(10) 0.0138(9) 0.0069(8) 0.0008(7) 0.0012(7)
C27A 0.0217(11) 0.0263(12) 0.0117(9) 0.0015(9) 0.0059(8) -0.0118(9)
C28A 0.0135(10) 0.0099(10) 0.0333(13) 0.0034(9) -0.0014(9) 0.0013(8)
C29A 0.0079(9) 0.0114(10) 0.0127(9) 0.0014(7) 0.0017(7) -0.0020(7)
C30A 0.0153(10) 0.0108(10) 0.0306(12) 0.0010(9) 0.0094(9) -0.0011(8)
C31A 0.0182(11) 0.0188(11) 0.0233(11) 0.0018(9) 0.0127(9) -0.0020(9)
C32A 0.0147(10) 0.0276(13) 0.0173(10) 0.0047(9) -0.0031(8) -0.0109(9)
O1B 0.0104(7) 0.0132(7) 0.0101(6) 0.0003(5) 0.0024(5) 0.0018(6)
O2B 0.0128(7) 0.0113(7) 0.0135(7) 0.0049(6) 0.0000(6) 0.0007(6)
N1B 0.0095(8) 0.0086(8) 0.0126(8) 0.0020(6) 0.0028(6) 0.0003(6)
N2B 0.0092(8) 0.0091(8) 0.0103(7) 0.0000(6) 0.0017(6) 0.0002(6)
C1B 0.0079(9) 0.0124(10) 0.0121(9) 0.0017(7) 0.0024(7) -0.0013(7)
C2B 0.0143(10) 0.0117(10) 0.0180(10) 0.0040(8) 0.0029(8) -0.0012(8)
C3B 0.0132(10) 0.0131(10) 0.0200(10) 0.0005(8) 0.0055(8) -0.0063(8)
C4B 0.0082(9) 0.0151(10) 0.0119(9) -0.0031(7) 0.0053(7) -0.0028(7)
C5B 0.0088(9) 0.0113(10) 0.0119(9) 0.0004(7) 0.0035(7) 0.0001(7)
C6B 0.0088(9) 0.0104(9) 0.0102(8) 0.0002(7) 0.0049(7) -0.0010(7)
C7B 0.0071(8) 0.0105(9) 0.0111(9) 0.0018(7) 0.0024(7) -0.0005(7)
C8B 0.0075(8) 0.0106(9) 0.0096(8) 0.0022(7) 0.0020(7) -0.0002(7)
C9B 0.0088(9) 0.0112(9) 0.0101(8) 0.0034(7) 0.0036(7) -0.0011(7)
C10B 0.0078(8) 0.0076(9) 0.0112(8) 0.0013(7) 0.0035(7) 0.0017(7)
C11B 0.0075(8) 0.0079(9) 0.0104(8) 0.0007(7) 0.0015(7) 0.0007(7)
C12B 0.0076(8) 0.0102(9) 0.0080(8) -0.0008(7) 0.0023(7) 0.0006(7)
C13B 0.0103(9) 0.0101(9) 0.0092(8) 0.0015(7) 0.0031(7) 0.0012(7)
C14B 0.0088(9) 0.0116(10) 0.0086(8) -0.0030(7) 0.0032(7) -0.0023(7)
C15B 0.0066(9) 0.0124(10) 0.0146(9) -0.0020(8) -0.0001(7) 0.0012(7)
C16B 0.0097(9) 0.0098(10) 0.0146(9) 0.0020(7) -0.0006(7) 0.0016(7)
C17B 0.0085(9) 0.0097(9) 0.0098(8) -0.0009(7) 0.0016(7) -0.0009(7)
C18B 0.0087(9) 0.0081(9) 0.0088(8) -0.0003(7) 0.0027(7) 0.0005(7)
C19B 0.0085(9) 0.0102(9) 0.0093(8) 0.0000(7) 0.0034(7) 0.0017(7)
C20B 0.0075(8) 0.0101(9) 0.0088(8) 0.0009(7) 0.0021(7) 0.0013(7)
C21B 0.0065(8) 0.0147(10) 0.0148(9) -0.0037(8) 0.0039(7) -0.0029(7)
C22B 0.0121(10) 0.0226(12) 0.0224(11) -0.0057(9) 0.0081(8) -0.0009(8)
C23B 0.0126(10) 0.0196(12) 0.0252(11) -0.0049(9) 0.0063(9) -0.0064(8)
C24B 0.0114(10) 0.0282(12) 0.0154(10) -0.0005(9) 0.0021(8) -0.0031(9)
C25B 0.0126(9) 0.0117(10) 0.0180(10) -0.0012(8) 0.0068(8) -0.0009(8)
C26B 0.0087(9) 0.0155(10) 0.0142(9) 0.0068(8) 0.0010(7) -0.0006(8)
C27B 0.0113(9) 0.0138(10) 0.0180(10) -0.0031(8) 0.0045(8) 0.0022(8)
C28B 0.0120(9) 0.0140(10) 0.0139(9) 0.0061(8) -0.0009(8) -0.0032(8)
C29B 0.0084(9) 0.0102(9) 0.0124(9) -0.0009(7) 0.0031(7) -0.0019(7)
C30B 0.0169(11) 0.0166(12) 0.0352(13) 0.0090(10) 0.0031(10) -0.0040(9)
C31B 0.0282(13) 0.0233(13) 0.0482(16) -0.0076(11) 0.0278(12) -0.0065(10)
C32B 0.0393(15) 0.0307(14) 0.0138(10) -0.0022(10) 0.0011(10) -0.0219(12)
Cl1 0.0195(3) 0.0524(4) 0.0269(3) 0.0030(3) 0.0044(2) 0.0026(3)
Cl2 0.0329(4) 0.0799(6) 0.0234(3) 0.0062(3) 0.0028(3) -0.0187(4)
C1S 0.0239(13) 0.0295(14) 0.0379(14) 0.0114(11) 0.0101(11) 0.0058(11)
Cl3 0.0374(4) 0.0213(3) 0.0292(3) 0.0004(2) 0.0031(3) 0.0037(3)
Cl4 0.0603(5) 0.0417(4) 0.0272(3) 0.0007(3) 0.0234(3) 0.0113(4)
C2S 0.0222(11) 0.0296(13) 0.0167(10) 0.0047(9) 0.0069(9) -0.0059(10)
Cl5 0.115(2) 0.0495(13) 0.0556(13) -0.0170(10) 0.0475(13) -0.0520(14)
Cl6 0.123(2) 0.0629(12) 0.0627(10) 0.0143(9) 0.0455(12) 0.0621(14)
C3S 0.080(3) 0.0088(16) 0.0106(14) 0.0016(11) 0.0179(16) 0.0128(15)
Cl5D 0.0561(19) 0.0279(13) 0.0432(18) -0.0005(12) 0.0223(15) -0.0126(14)
Cl6D 0.069(2) 0.0427(19) 0.070(2) 0.0109(16) 0.0374(18) 0.0339(17)
C3D 0.115(2) 0.0495(13) 0.0556(13) -0.0170(10) 0.0475(13) -0.0520(14)

loop_
_atom_type_symbol
_atom_type_description
_atom_type_scat_dispersion_real
_atom_type_scat_dispersion_imag
_atom_type_scat_source
C C 0.0015 0.0009 'International Tables Vol C Tables 4.2.6.8 and 6.1.1.4'
H H 0.0000 0.0000 'International Tables Vol C Tables 4.2.6.8 and 6.1.1.4'
N N 0.0030 0.0019 'International Tables Vol C Tables 4.2.6.8 and 6.1.1.4'
O O 0.0056 0.0036 'International Tables Vol C Tables 4.2.6.8 and 6.1.1.4'
Cl Cl 0.0998 0.0984 'International Tables Vol C Tables 4.2.6.8 and 6.1.1.4'

loop_
_geom_angle_atom_site_label_1
_geom_angle_atom_site_label_2
_geom_angle_atom_site_label_3
_geom_angle
C8A O1A H1OA 109.5
C20A N1A C1A 118.14(16)
C18A N2A C17A 118.54(16)
C2A C1A C6A 120.26(17)
C2A C1A N1A 117.27(17)
C6A C1A N1A 122.44(17)
C3A C2A C1A 120.20(19)
C3A C2A H2A 119.9
C1A C2A H2A 119.9
C2A C3A C4A 121.20(19)
C2A C3A H3A 119.4
C4A C3A H3A 119.4
C5A C4A C3A 117.79(17)
C5A C4A C21A 122.96(18)
C3A C4A C21A 119.25(18)
C6A C5A C4A 122.25(18)
C6A C5A H5A 118.9
C4A C5A H5A 118.9
C5A C6A C1A 118.25(18)
C5A C6A C7A 123.59(17)
C1A C6A C7A 118.12(16)
C6A C7A C26A 111.54(16)
C6A C7A C25A 108.89(16)
C26A C7A C25A 109.33(17)
C6A C7A C8A 106.88(15)
C26A C7A C8A 110.80(16)
C25A C7A C8A 109.34(15)
O1A C8A C9A 108.12(15)
O1A C8A C20A 109.26(15)
C9A C8A C20A 112.34(16)
O1A C8A C7A 106.47(15)
C9A C8A C7A 112.00(16)
C20A C8A C7A 108.45(15)
C10A C9A C8A 127.43(17)
C10A C9A H9A 116.3
C8A C9A H9A 116.3
C9A C10A C18A 120.32(17)
C9A C10A C11A 120.24(17)
C18A C10A C11A 119.29(16)
C10A C11A C12A 111.36(16)
C10A C11A C28A 108.74(16)
C12A C11A C28A 108.79(17)
C10A C11A C27A 108.91(17)
C12A C11A C27A 108.77(16)
C28A C11A C27A 110.26(18)
C13A C12A C17A 118.47(17)
C13A C12A C11A 120.43(17)
C17A C12A C11A 121.06(17)
C12A C13A C14A 122.99(18)
C12A C13A H13A 118.5
C14A C13A H13A 118.5
C13A C14A C15A 116.94(18)
C13A C14A C29A 120.07(17)
C15A C14A C29A 122.90(17)
C16A C15A C14A 121.48(18)
C16A C15A H15A 119.3
C14A C15A H15A 119.3
C15A C16A C17A 120.31(19)
C15A C16A H16A 119.8
C17A C16A H16A 119.8
C12A C17A C16A 119.78(18)
C12A C17A N2A 123.92(17)
C16A C17A N2A 116.29(17)
N2A C18A C10A 125.65(18)
N2A C18A C19A 114.77(16)
C10A C18A C19A 119.52(16)
O2A C19A C20A 121.95(18)
O2A C19A C18A 120.77(17)
C20A C19A C18A 117.28(16)
N1A C20A C19A 116.36(16)
N1A C20A C8A 123.12(17)
C19A C20A C8A 120.49(16)
C23A C21A C24A 107.70(18)
C23A C21A C4A 109.30(17)
C24A C21A C4A 112.57(17)
C23A C21A C22A 109.23(19)
C24A C21A C22A 109.08(19)
C4A C21A C22A 108.91(16)
C21A C22A H22A 109.5
C21A C22A H22B 109.5
H22A C22A H22B 109.5
C21A C22A H22C 109.5
H22A C22A H22C 109.5
H22B C22A H22C 109.5
C21A C23A H23A 109.5
C21A C23A H23B 109.5
H23A C23A H23B 109.5
C21A C23A H23C 109.5
H23A C23A H23C 109.5
H23B C23A H23C 109.5
C21A C24A H24A 109.5
C21A C24A H24B 109.5
H24A C24A H24B 109.5
C21A C24A H24C 109.5
H24A C24A H24C 109.5
H24B C24A H24C 109.5
C7A C25A H25A 109.5
C7A C25A H25B 109.5
H25A C25A H25B 109.5
C7A C25A H25C 109.5
H25A C25A H25C 109.5
H25B C25A H25C 109.5
C7A C26A H26A 109.5
C7A C26A H26B 109.5
H26A C26A H26B 109.5
C7A C26A H26C 109.5
H26A C26A H26C 109.5
H26B C26A H26C 109.5
C11A C27A H27A 109.5
C11A C27A H27B 109.5
H27A C27A H27B 109.5
C11A C27A H27C 109.5
H27A C27A H27C 109.5
H27B C27A H27C 109.5
C11A C28A H28A 109.5
C11A C28A H28B 109.5
H28A C28A H28B 109.5
C11A C28A H28C 109.5
H28A C28A H28C 109.5
H28B C28A H28C 109.5
C32A C29A C31A 108.46(18)
C32A C29A C30A 108.47(18)
C31A C29A C30A 108.39(17)
C32A C29A C14A 111.75(17)
C31A C29A C14A 108.44(17)
C30A C29A C14A 111.24(16)
C29A C30A H30A 109.5
C29A C30A H30B 109.5
H30A C30A H30B 109.5
C29A C30A H30C 109.5
H30A C30A H30C 109.5
H30B C30A H30C 109.5
C29A C31A H31A 109.5
C29A C31A H31B 109.5
H31A C31A H31B 109.5
C29A C31A H31C 109.5
H31A C31A H31C 109.5
H31B C31A H31C 109.5
C29A C32A H32A 109.5
C29A C32A H32B 109.5
H32A C32A H32B 109.5
C29A C32A H32C 109.5
H32A C32A H32C 109.5
H32B C32A H32C 109.5
C8B O1B H1OB 109.5
C20B N1B C1B 118.16(17)
C18B N2B C17B 118.46(17)
C2B C1B C6B 120.22(18)
C2B C1B N1B 117.23(18)
C6B C1B N1B 122.38(18)
C3B C2B C1B 120.45(19)
C3B C2B H2B 119.8
C1B C2B H2B 119.8
C2B C3B C4B 120.84(19)
C2B C3B H3B 119.6
C4B C3B H3B 119.6
C3B C4B C5B 117.72(18)
C3B C4B C21B 122.18(18)
C5B C4B C21B 119.99(18)
C6B C5B C4B 122.44(19)
C6B C5B H5B 118.8
C4B C5B H5B 118.8
C5B C6B C1B 118.23(18)
C5B C6B C7B 122.61(18)
C1B C6B C7B 118.97(17)
C6B C7B C26B 111.07(16)
C6B C7B C25B 108.02(16)
C26B C7B C25B 109.79(17)
C6B C7B C8B 108.15(16)
C26B C7B C8B 110.11(15)
C25B C7B C8B 109.66(16)
O1B C8B C9B 110.26(15)
O1B C8B C20B 109.59(16)
C9B C8B C20B 112.03(16)
O1B C8B C7B 106.53(15)
C9B C8B C7B 109.85(16)
C20B C8B C7B 108.41(15)
C10B C9B C8B 126.84(18)
C10B C9B H9B 116.6
C8B C9B H9B 116.6
C9B C10B C18B 120.03(18)
C9B C10B C11B 123.57(17)
C18B C10B C11B 116.33(16)
C12B C11B C10B 110.23(16)
C12B C11B C28B 112.03(16)
C10B C11B C28B 111.85(16)
C12B C11B C27B 107.10(15)
C10B C11B C27B 105.43(15)
C28B C11B C27B 109.88(17)
C13B C12B C17B 118.36(17)
C13B C12B C11B 122.02(17)
C17B C12B C11B 119.38(17)
C14B C13B C12B 122.46(18)
C14B C13B H13B 118.8
C12B C13B H13B 118.8
C15B C14B C13B 117.82(18)
C15B C14B C29B 119.61(17)
C13B C14B C29B 122.56(18)
C16B C15B C14B 121.15(18)
C16B C15B H15B 119.4
C14B C15B H15B 119.4
C15B C16B C17B 120.33(19)
C15B C16B H16B 119.8
C17B C16B H16B 119.8
C12B C17B C16B 119.83(18)
C12B C17B N2B 123.76(17)
C16B C17B N2B 116.41(18)
N2B C18B C10B 124.75(18)
N2B C18B C19B 115.64(17)
C10B C18B C19B 119.49(16)
O2B C19B C20B 121.95(18)
O2B C19B C18B 121.02(17)
C20B C19B C18B 117.02(16)
N1B C20B C19B 115.62(17)
N1B C20B C8B 123.69(17)
C19B C20B C8B 120.66(16)
C24B C21B C23B 107.83(17)
C24B C21B C4B 111.47(16)
C23B C21B C4B 111.89(17)
C24B C21B C22B 109.17(18)
C23B C21B C22B 108.65(17)
C4B C21B C22B 107.77(16)
C21B C22B H22D 109.5
C21B C22B H22E 109.5
H22D C22B H22E 109.5
C21B C22B H22F 109.5
H22D C22B H22F 109.5
H22E C22B H22F 109.5
C21B C23B H23D 109.5
C21B C23B H23E 109.5
H23D C23B H23E 109.5
C21B C23B H23F 109.5
H23D C23B H23F 109.5
H23E C23B H23F 109.5
C21B C24B H24D 109.5
C21B C24B H24E 109.5
H24D C24B H24E 109.5
C21B C24B H24F 109.5
H24D C24B H24F 109.5
H24E C24B H24F 109.5
C7B C25B H25D 109.5
C7B C25B H25E 109.5
H25D C25B H25E 109.5
C7B C25B H25F 109.5
H25D C25B H25F 109.5
H25E C25B H25F 109.5
C7B C26B H26D 109.5
C7B C26B H26E 109.5
H26D C26B H26E 109.5
C7B C26B H26F 109.5
H26D C26B H26F 109.5
H26E C26B H26F 109.5
C11B C27B H27D 109.5
C11B C27B H27E 109.5
H27D C27B H27E 109.5
C11B C27B H27F 109.5
H27D C27B H27F 109.5
H27E C27B H27F 109.5
C11B C28B H28D 109.5
C11B C28B H28E 109.5
H28D C28B H28E 109.5
C11B C28B H28F 109.5
H28D C28B H28F 109.5
H28E C28B H28F 109.5
C32B C29B C30B 107.68(19)
C32B C29B C31B 109.9(2)
C30B C29B C31B 107.75(19)
C32B C29B C14B 109.51(17)
C30B C29B C14B 113.14(16)
C31B C29B C14B 108.80(17)
C29B C30B H30D 109.5
C29B C30B H30E 109.5
H30D C30B H30E 109.5
C29B C30B H30F 109.5
H30D C30B H30F 109.5
H30E C30B H30F 109.5
C29B C31B H31D 109.5
C29B C31B H31E 109.5
H31D C31B H31E 109.5
C29B C31B H31F 109.5
H31D C31B H31F 109.5
H31E C31B H31F 109.5
C29B C32B H32D 109.5
C29B C32B H32E 109.5
H32D C32B H32E 109.5
C29B C32B H32F 109.5
H32D C32B H32F 109.5
H32E C32B H32F 109.5
Cl1 C1S Cl2 110.41(15)
Cl1 C1S H1S1 109.6
Cl2 C1S H1S1 109.6
Cl1 C1S H1S2 109.6
Cl2 C1S H1S2 109.6
H1S1 C1S H1S2 108.1
Cl3 C2S Cl4 111.51(13)
Cl3 C2S H2S1 109.3
Cl4 C2S H2S1 109.3
Cl3 C2S H2S2 109.3
Cl4 C2S H2S2 109.3
H2S1 C2S H2S2 108.0
Cl5 C3S Cl6 116.7(2)
Cl5 C3S H3S1 108.1
Cl6 C3S H3S1 108.1
Cl5 C3S H3S2 108.1
Cl6 C3S H3S2 108.1
H3S1 C3S H3S2 107.3
Cl5D C3D Cl6D 146.5(11)
Cl5D C3D H3D1 100.2
Cl6D C3D H3D1 100.2
Cl5D C3D H3D2 100.2
Cl6D C3D H3D2 100.2
H3D1 C3D H3D2 104.2

loop_
_geom_bond_atom_site_label_1
_geom_bond_atom_site_label_2
_geom_bond_distance
O1A C8A 1.435(2)
O1A H1OA 0.8400
O2A C19A 1.219(2)
N1A C20A 1.286(3)
N1A C1A 1.405(2)
N2A C18A 1.292(2)
N2A C17A 1.408(2)
C1A C2A 1.398(3)
C1A C6A 1.401(3)
C2A C3A 1.376(3)
C2A H2A 0.9500
C3A C4A 1.400(3)
C3A H3A 0.9500
C4A C5A 1.398(3)
C4A C21A 1.536(3)
C5A C6A 1.395(3)
C5A H5A 0.9500
C6A C7A 1.525(3)
C7A C26A 1.528(3)
C7A C25A 1.542(3)
C7A C8A 1.556(3)
C8A C9A 1.501(3)
C8A C20A 1.520(3)
C9A C10A 1.342(3)
C9A H9A 0.9500
C10A C18A 1.458(3)
C10A C11A 1.528(3)
C11A C12A 1.529(3)
C11A C28A 1.537(3)
C11A C27A 1.541(3)
C12A C13A 1.391(3)
C12A C17A 1.394(3)
C13A C14A 1.397(3)
C13A H13A 0.9500
C14A C15A 1.397(3)
C14A C29A 1.536(3)
C15A C16A 1.382(3)
C15A H15A 0.9500
C16A C17A 1.398(3)
C16A H16A 0.9500
C18A C19A 1.505(3)
C19A C20A 1.497(2)
C21A C23A 1.533(3)
C21A C24A 1.533(3)
C21A C22A 1.542(3)
C22A H22A 0.9800
C22A H22B 0.9800
C22A H22C 0.9800
C23A H23A 0.9800
C23A H23B 0.9800
C23A H23C 0.9800
C24A H24A 0.9800
C24A H24B 0.9800
C24A H24C 0.9800
C25A H25A 0.9800
C25A H25B 0.9800
C25A H25C 0.9800
C26A H26A 0.9800
C26A H26B 0.9800
C26A H26C 0.9800
C27A H27A 0.9800
C27A H27B 0.9800
C27A H27C 0.9800
C28A H28A 0.9800
C28A H28B 0.9800
C28A H28C 0.9800
C29A C32A 1.534(3)
C29A C31A 1.534(3)
C29A C30A 1.535(3)
C30A H30A 0.9800
C30A H30B 0.9800
C30A H30C 0.9800
C31A H31A 0.9800
C31A H31B 0.9800
C31A H31C 0.9800
C32A H32A 0.9800
C32A H32B 0.9800
C32A H32C 0.9800
O1B C8B 1.440(2)
O1B H1OB 0.8400
O2B C19B 1.215(2)
N1B C20B 1.282(3)
N1B C1B 1.406(2)
N2B C18B 1.292(2)
N2B C17B 1.404(3)
C1B C2B 1.391(3)
C1B C6B 1.403(3)
C2B C3B 1.386(3)
C2B H2B 0.9500
C3B C4B 1.396(3)
C3B H3B 0.9500
C4B C5B 1.405(3)
C4B C21B 1.536(3)
C5B C6B 1.388(3)
C5B H5B 0.9500
C6B C7B 1.527(3)
C7B C26B 1.537(3)
C7B C25B 1.544(3)
C7B C8B 1.562(3)
C8B C9B 1.505(3)
C8B C20B 1.527(3)
C9B C10B 1.342(3)
C9B H9B 0.9500
C10B C18B 1.460(3)
C10B C11B 1.531(3)
C11B C12B 1.526(3)
C11B C28B 1.536(3)
C11B C27B 1.547(3)
C12B C13B 1.397(3)
C12B C17B 1.398(3)
C13B C14B 1.396(3)
C13B H13B 0.9500
C14B C15B 1.393(3)
C14B C29B 1.532(3)
C15B C16B 1.381(3)
C15B H15B 0.9500
C16B C17B 1.404(3)
C16B H16B 0.9500
C18B C19B 1.504(3)
C19B C20B 1.503(3)
C21B C24B 1.533(3)
C21B C23B 1.533(3)
C21B C22B 1.538(3)
C22B H22D 0.9800
C22B H22E 0.9800
C22B H22F 0.9800
C23B H23D 0.9800
C23B H23E 0.9800
C23B H23F 0.9800
C24B H24D 0.9800
C24B H24E 0.9800
C24B H24F 0.9800
C25B H25D 0.9800
C25B H25E 0.9800
C25B H25F 0.9800
C26B H26D 0.9800
C26B H26E 0.9800
C26B H26F 0.9800
C27B H27D 0.9800
C27B H27E 0.9800
C27B H27F 0.9800
C28B H28D 0.9800
C28B H28E 0.9800
C28B H28F 0.9800
C29B C32B 1.523(3)
C29B C30B 1.529(3)
C29B C31B 1.530(3)
C30B H30D 0.9800
C30B H30E 0.9800
C30B H30F 0.9800
C31B H31D 0.9800
C31B H31E 0.9800
C31B H31F 0.9800
C32B H32D 0.9800
C32B H32E 0.9800
C32B H32F 0.9800
Cl1 C1S 1.756(3)
Cl2 C1S 1.766(3)
C1S H1S1 0.9900
C1S H1S2 0.9900
Cl3 C2S 1.765(3)
Cl4 C2S 1.769(2)
C2S H2S1 0.9900
C2S H2S2 0.9900
Cl5 C3S 1.654(5)
Cl6 C3S 1.828(4)
C3S H3S1 0.9900
C3S H3S2 0.9900
Cl5D C3D 1.522(11)
Cl6D C3D 1.553(10)
C3D H3D1 0.9900
C3D H3D2 0.9900

loop_
_geom_hbond_atom_site_label_D
_geom_hbond_atom_site_label_H
_geom_hbond_atom_site_label_A
_geom_hbond_distance_DH
_geom_hbond_distance_HA
_geom_hbond_distance_DA
_geom_hbond_angle_DHA
O1A H1OA N2B 0.84 2.17 2.936(2) 151.7
O1B H1OB N2A 0.84 2.18 2.940(2) 150.7
O1B H1OB O2A 0.84 2.50 3.175(2) 138.6

loop_
_geom_torsion_atom_site_label_1
_geom_torsion_atom_site_label_2
_geom_torsion_atom_site_label_3
_geom_torsion_atom_site_label_4
_geom_torsion
C20A N1A C1A C2A 164.82(18)
C20A N1A C1A C6A -17.2(3)
C6A C1A C2A C3A 2.2(3)
N1A C1A C2A C3A -179.83(18)
C1A C2A C3A C4A -1.0(3)
C2A C3A C4A C5A -1.0(3)
C2A C3A C4A C21A 179.03(18)
C3A C4A C5A C6A 1.9(3)
C21A C4A C5A C6A -178.16(18)
C4A C5A C6A C1A -0.7(3)
C4A C5A C6A C7A -178.35(18)
C2A C1A C6A C5A -1.3(3)
N1A C1A C6A C5A -179.20(17)
C2A C1A C6A C7A 176.43(17)
N1A C1A C6A C7A -1.4(3)
C5A C6A C7A C26A -24.8(3)
C1A C6A C7A C26A 157.53(17)
C5A C6A C7A C25A 95.9(2)
C1A C6A C7A C25A -81.7(2)
C5A C6A C7A C8A -146.09(18)
C1A C6A C7A C8A 36.3(2)
C6A C7A C8A O1A 65.67(18)
C26A C7A C8A O1A -56.0(2)
C25A C7A C8A O1A -176.61(15)
C6A C7A C8A C9A -176.34(15)
C26A C7A C8A C9A 61.9(2)
C25A C7A C8A C9A -58.6(2)
C6A C7A C8A C20A -51.79(19)
C26A C7A C8A C20A -173.51(16)
C25A C7A C8A C20A 65.9(2)
O1A C8A C9A C10A -112.8(2)
C20A C8A C9A C10A 7.9(3)
C7A C8A C9A C10A 130.2(2)
C8A C9A C10A C18A 0.7(3)
C8A C9A C10A C11A 176.21(18)
C9A C10A C11A C12A -179.68(18)
C18A C10A C11A C12A -4.1(2)
C9A C10A C11A C28A 60.5(2)
C18A C10A C11A C28A -123.95(19)
C9A C10A C11A C27A -59.7(2)
C18A C10A C11A C27A 115.86(19)
C10A C11A C12A C13A -179.09(18)
C28A C11A C12A C13A -59.3(2)
C27A C11A C12A C13A 60.9(2)
C10A C11A C12A C17A 3.3(3)
C28A C11A C12A C17A 123.1(2)
C27A C11A C12A C17A -116.8(2)
C17A C12A C13A C14A -1.3(3)
C11A C12A C13A C14A -179.04(18)
C12A C13A C14A C15A 0.1(3)
C12A C13A C14A C29A 176.89(18)
C13A C14A C15A C16A 0.8(3)
C29A C14A C15A C16A -176.0(2)
C14A C15A C16A C17A -0.3(3)
C13A C12A C17A C16A 1.8(3)
C11A C12A C17A C16A 179.50(19)
C13A C12A C17A N2A -177.53(18)
C11A C12A C17A N2A 0.2(3)
C15A C16A C17A C12A -1.0(3)
C15A C16A C17A N2A 178.3(2)
C18A N2A C17A C12A -3.1(3)
C18A N2A C17A C16A 177.54(19)
C17A N2A C18A C10A 2.1(3)
C17A N2A C18A C19A 179.37(16)
C9A C10A C18A N2A 177.22(19)
C11A C10A C18A N2A 1.6(3)
C9A C10A C18A C19A 0.1(3)
C11A C10A C18A C19A -175.48(17)
N2A C18A C19A O2A -7.5(3)
C10A C18A C19A O2A 169.88(18)
N2A C18A C19A C20A 172.80(16)
C10A C18A C19A C20A -9.8(3)
C1A N1A C20A C19A 177.66(16)
C1A N1A C20A C8A -4.3(3)
O2A C19A C20A N1A 17.4(3)
C18A C19A C20A N1A -162.94(17)
O2A C19A C20A C8A -160.65(18)
C18A C19A C20A C8A 19.0(3)
O1A C8A C20A N1A -75.4(2)
C9A C8A C20A N1A 164.57(18)
C7A C8A C20A N1A 40.2(2)
O1A C8A C20A C19A 102.48(19)
C9A C8A C20A C19A -17.5(2)
C7A C8A C20A C19A -141.85(17)
C5A C4A C21A C23A 124.9(2)
C3A C4A C21A C23A -55.2(2)
C5A C4A C21A C24A 5.2(3)
C3A C4A C21A C24A -174.79(19)
C5A C4A C21A C22A -115.9(2)
C3A C4A C21A C22A 64.1(2)
C13A C14A C29A C32A 171.10(19)
C15A C14A C29A C32A -12.3(3)
C13A C14A C29A C31A -69.4(2)
C15A C14A C29A C31A 107.2(2)
C13A C14A C29A C30A 49.7(3)
C15A C14A C29A C30A -133.7(2)
C20B N1B C1B C2B -167.63(19)
C20B N1B C1B C6B 17.0(3)
C6B C1B C2B C3B 0.9(3)
N1B C1B C2B C3B -174.54(19)
C1B C2B C3B C4B 1.8(3)
C2B C3B C4B C5B -2.3(3)
C2B C3B C4B C21B 174.06(19)
C3B C4B C5B C6B 0.0(3)
C21B C4B C5B C6B -176.41(18)
C4B C5B C6B C1B 2.6(3)
C4B C5B C6B C7B 177.61(18)
C2B C1B C6B C5B -3.1(3)
N1B C1B C6B C5B 172.14(18)
C2B C1B C6B C7B -178.26(18)
N1B C1B C6B C7B -3.0(3)
C5B C6B C7B C26B 33.6(3)
C1B C6B C7B C26B -151.46(18)
C5B C6B C7B C25B -86.9(2)
C1B C6B C7B C25B 88.1(2)
C5B C6B C7B C8B 154.54(18)
C1B C6B C7B C8B -30.5(2)
C6B C7B C8B O1B -69.72(18)
C26B C7B C8B O1B 51.8(2)
C25B C7B C8B O1B 172.72(15)
C6B C7B C8B C9B 170.87(15)
C26B C7B C8B C9B -67.6(2)
C25B C7B C8B C9B 53.3(2)
C6B C7B C8B C20B 48.1(2)
C26B C7B C8B C20B 169.68(16)
C25B C7B C8B C20B -69.4(2)
O1B C8B C9B C10B 114.6(2)
C20B C8B C9B C10B -7.8(3)
C7B C8B C9B C10B -128.3(2)
C8B C9B C10B C18B -9.9(3)
C8B C9B C10B C11B 167.03(18)
C9B C10B C11B C12B 152.62(18)
C18B C10B C11B C12B -30.3(2)
C9B C10B C11B C28B 27.3(3)
C18B C10B C11B C28B -155.66(17)
C9B C10B C11B C27B -92.1(2)
C18B C10B C11B C27B 84.95(19)
C10B C11B C12B C13B -164.14(17)
C28B C11B C12B C13B -38.9(3)
C27B C11B C12B C13B 81.7(2)
C10B C11B C12B C17B 21.6(2)
C28B C11B C12B C17B 146.82(18)
C27B C11B C12B C17B -92.6(2)
C17B C12B C13B C14B -2.0(3)
C11B C12B C13B C14B -176.34(17)
C12B C13B C14B C15B -0.1(3)
C12B C13B C14B C29B -178.88(18)
C13B C14B C15B C16B 1.7(3)
C29B C14B C15B C16B -179.50(18)
C14B C15B C16B C17B -1.1(3)
C13B C12B C17B C16B 2.6(3)
C11B C12B C17B C16B 177.07(18)
C13B C12B C17B N2B -177.29(18)
C11B C12B C17B N2B -2.8(3)
C15B C16B C17B C12B -1.1(3)
C15B C16B C17B N2B 178.80(18)
C18B N2B C17B C12B -8.6(3)
C18B N2B C17B C16B 171.55(18)
C17B N2B C18B C10B -2.2(3)
C17B N2B C18B C19B -178.30(16)
C9B C10B C18B N2B -159.91(19)
C11B C10B C18B N2B 22.9(3)
C9B C10B C18B C19B 16.1(3)
C11B C10B C18B C19B -161.09(16)
N2B C18B C19B O2B -8.7(3)
C10B C18B C19B O2B 175.00(18)
N2B C18B C19B C20B 172.35(17)
C10B C18B C19B C20B -4.0(3)
C1B N1B C20B C19B -174.52(17)
C1B N1B C20B C8B 7.4(3)
O2B C19B C20B N1B -11.4(3)
C18B C19B C20B N1B 167.63(17)
O2B C19B C20B C8B 166.82(18)
C18B C19B C20B C8B -14.2(3)
O1B C8B C20B N1B 74.8(2)
C9B C8B C20B N1B -162.44(18)
C7B C8B C20B N1B -41.1(3)
O1B C8B C20B C19B -103.20(19)
C9B C8B C20B C19B 19.5(2)
C7B C8B C20B C19B 140.90(17)
C3B C4B C21B C24B 137.5(2)
C5B C4B C21B C24B -46.2(3)
C3B C4B C21B C23B 16.7(3)
C5B C4B C21B C23B -167.08(18)
C3B C4B C21B C22B -102.7(2)
C5B C4B C21B C22B 73.5(2)
C15B C14B C29B C32B 54.3(3)
C13B C14B C29B C32B -127.0(2)
C15B C14B C29B C30B 174.41(19)
C13B C14B C29B C30B -6.9(3)
C15B C14B C29B C31B -65.9(2)
C13B C14B C29B C31B 112.9(2)
